data_7718363
loop_
_publ_author_name
'Brown, Ryan K.'
'Bunyan, Joseph N.'
'Agrawal, Ashi'
'Li, Guoyu'
'Dautoras, Dominykas'
'Sarker, Jagodish C.'
'Keat, Terng Tor'
'Hicks, Thomas'
'Hogarth, Graeme'
'Pugh, David'

_publ_section_title
;
 A revised understanding of the speciation of gold(III) dithiocarbamate
 complexes in solution.
;
_journal_issue 19
_journal_name_full 'Dalton transactions (Cambridge, England : 2003)'
_journal_page_first 7627
_journal_page_last 7640
_journal_paper_doi 10.1039/d5dt00240k
_journal_volume 54
_journal_year 2025
_chemical_formula_moiety 'C30 H28 Au N2 S4, Au Cl2, C H2 Cl2'
_chemical_formula_sum 'C31 H30 Au2 Cl4 N2 S4'
_chemical_formula_weight 1094.54
_space_group_crystal_system triclinic
_space_group_IT_number 2
_space_group_name_Hall '-P 1'
_space_group_name_H-M_alt 'P -1'
_atom_sites_solution_hydrogens geom
_atom_sites_solution_primary iterative
_audit_creation_date 2025-03-06
_audit_creation_method
;
Olex2 1.5
(compiled 2024.02.16 svn.r378c4104 for OlexSys, GUI svn.r6928)
;
_audit_update_record
;
2025-03-07 deposited with the CCDC.	2025-03-18 downloaded from the CCDC.
;
_cell_angle_alpha 100.096(2)
_cell_angle_beta 92.0640(10)
_cell_angle_gamma 96.601(2)
_cell_formula_units_Z 2
_cell_length_a 9.42310(10)
_cell_length_b 13.6971(3)
_cell_length_c 14.0103(3)
_cell_measurement_reflns_used 27976
_cell_measurement_temperature 100(2)
_cell_measurement_theta_max 32.7240
_cell_measurement_theta_min 1.4910
_cell_volume 1765.58(6)
_computing_cell_refinement 'CrysAlisPro 1.171.41.113a (Rigaku OD, 2021)'
_computing_data_collection 'CrysAlisPro 1.171.41.113a (Rigaku OD, 2021)'
_computing_data_reduction 'CrysAlisPro 1.171.41.113a (Rigaku OD, 2021)'
_computing_molecular_graphics 'Olex2 1.5 (Dolomanov et al., 2009)'
_computing_publication_material 'Olex2 1.5 (Dolomanov et al., 2009)'
_computing_structure_refinement 'SHELXL 2019/3 (Sheldrick, 2015)'
_computing_structure_solution 'olex2.solve 1.5 (Bourhis et al., 2015)'
_diffrn_ambient_temperature 100(2)
_diffrn_detector 'Hybrid Pixel Array Detector'
_diffrn_detector_area_resol_mean 10.0000
_diffrn_detector_type HyPix
_diffrn_measured_fraction_theta_full 0.998
_diffrn_measured_fraction_theta_max 0.998
_diffrn_measurement_details
;
List of Runs (angles in degrees, time in seconds):

  # Type    Start    End  Width  t~exp~   \w     \q     \k     \f   Frames
#--------------------------------------------------------------------------
  1  \w     -4.00 106.00   0.50    0.50    --   23.85  37.00  17.00  220
  2  \w    -60.00  20.00   0.50    0.50    --   23.85 -37.00-138.00  160
  3  \w   -108.00   4.00   0.50    0.50    --  -24.16 -37.00-138.00  224
  4  \w    -14.00  58.00   0.50    0.50    --  -24.16  37.00  17.00  144
  5  \w     22.00 106.00   0.50    0.50    --   23.85  19.00 120.00  168
  6  \w    -11.00  19.00   0.50    0.50    --   23.85  82.00   8.27   60
  7  \w    -64.00 -16.00   0.50    0.50    --   23.85 -19.00 -60.00   96
  8  \w    -17.00  10.00   0.50    0.50    --   23.85  94.00-142.15   54
  9  \w    -18.00  57.00   0.50    0.50    --   23.85 -77.00 -60.00  150
 10  \w    -18.00  57.00   0.50    0.50    --   23.85 -77.00-150.00  150
 11  \w      0.00  67.00   0.50    0.50    --   23.85 -99.00 150.00  134
 12  \w    -56.00   3.00   0.50    0.50    --  -24.16 -57.00 -30.00  118
 13  \w     22.00  58.00   0.50    0.50    --  -24.16  19.00  90.00   72
 14  \w     22.00  58.00   0.50    0.50    --  -24.16  19.00 120.00   72
 15  \w     22.00  58.00   0.50    0.50    --  -24.16  19.00-180.00   72
 16  \w    -56.00   3.00   0.50    0.50    --  -24.16 -57.00 120.00  118
 17  \w    -56.00   3.00   0.50    0.50    --  -24.16 -57.00-180.00  118
 18  \w     22.00  58.00   0.50    0.50    --  -24.16  19.00 150.00   72
 19  \w    -57.00  24.00   0.50    0.50    --  -24.16  77.00  30.00  162
 20  \w    -56.00   3.00   0.50    0.50    --  -24.16 -57.00  60.00  118
 21  \w    -21.00   5.00   0.50    0.50    --   23.85 101.00 127.53   52
 22  \w    -19.00   7.00   0.50    0.50    --   23.85  98.00-117.44   52
 23  \w    -18.00   8.00   0.50    0.50    --   23.85  96.00  83.55   52
 24  \w      0.00  67.00   0.50    0.50    --   23.85 -99.00 -60.00  134
 25  \w    -64.00 -16.00   0.50    0.50    --   23.85 -19.00  30.00   96
 26  \w    -20.00   6.00   0.50    0.50    --   23.85 100.00 175.04   52
 27  \w   -107.00   4.00   0.50    0.50    --  -24.16 -38.00-180.00  222
 28  \w   -108.00   4.00   0.50    0.50    --  -24.16 -37.00-138.00  224
 29  \w    -57.00  24.00   0.50    0.50    --  -24.16  77.00 -30.00  162
 30  \w    -85.00 -14.00   0.50    0.50    --  -24.16 131.00-120.71  142
 31  \w     22.00  58.00   0.50    0.50    --  -24.16  19.00 -30.00   72
 32  \w   -108.00   4.00   0.50    0.50    --  -24.16 -37.00-138.00  224
 33  \w   -107.00   4.00   0.50    0.50    --  -24.16 -38.00-120.00  222
 34  \w   -107.00   4.00   0.50    0.50    --  -24.16 -38.00-150.00  222
 35  \w     22.00  58.00   0.50    0.50    --  -24.16  19.00 -60.00   72
 36  \w    -83.00 -12.00   0.50    0.50    --  -24.16 128.00  33.70  142
 37  \w     -4.00 106.00   0.50    0.50    --   23.85  38.00-180.00  220
 38  \w     -4.00 106.00   0.50    0.50    --   23.85  38.00 -90.00  220
 39  \w     -4.00 106.00   0.50    0.50    --   23.85  38.00-120.00  220
 40  \w     -4.00 106.00   0.50    0.50    --   23.85  38.00-150.00  220
 41  \w     -4.00 106.00   0.50    0.50    --   23.85  37.00  17.00  220
 42  \w     -4.00 106.00   0.50    0.50    --   23.85  37.00  17.00  220
 43  \w     -4.00 106.00   0.50    0.50    --   23.85  38.00 -60.00  220
 44  \w   -107.00   4.00   0.50    0.50    --  -24.16 -38.00  90.00  222
 45  \w   -107.00   4.00   0.50    0.50    --  -24.16 -38.00  60.00  222
 46  \w   -107.00   4.00   0.50    0.50    --  -24.16 -38.00 -30.00  222
 47  \w   -107.00   4.00   0.50    0.50    --  -24.16 -38.00  30.00  222
 48  \w   -107.00   4.00   0.50    0.50    --  -24.16 -38.00 150.00  222
 49  \w   -107.00   4.00   0.50    0.50    --  -24.16 -38.00 120.00  222
 50  \w   -107.00   4.00   0.50    0.50    --  -24.16 -38.00   0.00  222
 51  \w   -107.00   4.00   0.50    0.50    --  -24.16 -38.00 -60.00  222
 52  \w   -107.00   4.00   0.50    0.50    --  -24.16 -38.00 -90.00  222
 53  \w     -4.00 106.00   0.50    0.50    --   23.85  38.00   0.00  220
 54  \w     -4.00 106.00   0.50    0.50    --   23.85  38.00  30.00  220
 55  \w     -4.00 106.00   0.50    0.50    --   23.85  38.00  60.00  220
 56  \w     -4.00 106.00   0.50    0.50    --   23.85  38.00  90.00  220
 57  \w     -4.00 106.00   0.50    0.50    --   23.85  38.00 120.00  220
 58  \w     -4.00 106.00   0.50    0.50    --   23.85  38.00 150.00  220
 59  \w    -53.00  41.00   0.50    0.50    --   23.85 -57.00-180.00  188
 60  \w     -4.00 106.00   0.50    0.50    --   23.85  38.00 -30.00  220
;
_diffrn_measurement_device 'four-circle diffractometer'
_diffrn_measurement_device_type 'ROD, Synergy Custom system, HyPix'
_diffrn_measurement_method '\w scans'
_diffrn_orient_matrix_type 'CrysAlisPro convention (1999,Acta A55,543-557)'
_diffrn_orient_matrix_UB_11 0.0727906000
_diffrn_orient_matrix_UB_12 0.0042168000
_diffrn_orient_matrix_UB_13 -0.0117205000
_diffrn_orient_matrix_UB_21 0.0081883000
_diffrn_orient_matrix_UB_22 0.0515195000
_diffrn_orient_matrix_UB_23 0.0209067000
_diffrn_orient_matrix_UB_31 0.0198819000
_diffrn_orient_matrix_UB_32 -0.0117172000
_diffrn_orient_matrix_UB_33 0.0455921000
_diffrn_radiation_monochromator mirror
_diffrn_radiation_probe x-ray
_diffrn_radiation_type 'Mo K\a'
_diffrn_radiation_wavelength 0.71073
_diffrn_reflns_av_R_equivalents 0.0572
_diffrn_reflns_av_unetI/netI 0.0160
_diffrn_reflns_Laue_measured_fraction_full 0.998
_diffrn_reflns_Laue_measured_fraction_max 0.998
_diffrn_reflns_limit_h_max 11
_diffrn_reflns_limit_h_min -11
_diffrn_reflns_limit_k_max 16
_diffrn_reflns_limit_k_min -16
_diffrn_reflns_limit_l_max 16
_diffrn_reflns_limit_l_min -16
_diffrn_reflns_number 141649
_diffrn_reflns_point_group_measured_fraction_full 0.998
_diffrn_reflns_point_group_measured_fraction_max 0.998
_diffrn_reflns_theta_full 25.027
_diffrn_reflns_theta_max 25.027
_diffrn_reflns_theta_min 2.958
_diffrn_source 'Rotating-anode X-ray tube'
_diffrn_source_type 'Rigaku (Mo) X-ray Source'
_exptl_absorpt_coefficient_mu 8.864
_exptl_absorpt_correction_T_max 0.758
_exptl_absorpt_correction_T_min 0.110
_exptl_absorpt_correction_type analytical
_exptl_absorpt_process_details
;
CrysAlisPro 1.171.41.113a (Rigaku Oxford Diffraction, 2021)
Analytical numeric absorption correction using a multifaceted crystal
model based on expressions derived by R.C. Clark & J.S. Reid.
(Clark, R. C. & Reid, J. S. (1995). Acta Cryst. A51, 887-897)
Empirical absorption correction using spherical harmonics,
implemented in SCALE3 ABSPACK scaling algorithm.
;
_exptl_crystal_colour yellow
_exptl_crystal_colour_primary yellow
_exptl_crystal_density_diffrn 2.059
_exptl_crystal_description block
_exptl_crystal_F_000 1040
_exptl_crystal_size_max 0.357
_exptl_crystal_size_mid 0.045
_exptl_crystal_size_min 0.038
_refine_diff_density_max 3.734
_refine_diff_density_min -1.040
_refine_diff_density_rms 0.097
_refine_ls_extinction_method none
_refine_ls_goodness_of_fit_ref 1.040
_refine_ls_hydrogen_treatment constr
_refine_ls_matrix_type full
_refine_ls_number_parameters 395
_refine_ls_number_reflns 6227
_refine_ls_number_restraints 0
_refine_ls_restrained_S_all 1.040
_refine_ls_R_factor_all 0.0204
_refine_ls_R_factor_gt 0.0191
_refine_ls_shift/su_max 0.001
_refine_ls_shift/su_mean 0.000
_refine_ls_structure_factor_coef Fsqd
_refine_ls_weighting_details 'w=1/[\s^2^(Fo^2^)+(0.0198P)^2^+5.5388P] where P=(Fo^2^+2Fc^2^)/3'
_refine_ls_weighting_scheme calc
_refine_ls_wR_factor_gt 0.0461
_refine_ls_wR_factor_ref 0.0466
_reflns_Friedel_coverage 0.000
_reflns_number_gt 5958
_reflns_number_total 6227
_reflns_threshold_expression 'I > 2\s(I)'
_cod_data_source_file d5dt00240k2.cif
_cod_data_source_block '[Au(p-tolyl2dtc)2][AuCl2]'
_cod_depositor_comments 'Adding full bibliography for 7718352--7718363.cif.'
_cod_database_code 7718363
_shelx_shelxl_version_number 2019/3
_chemical_oxdiff_formula 'Au C H2 Cl2 Cl2 Au S2 N2 C30 H28'
_chemical_oxdiff_usercomment 'yellow rod JCS_100'
_shelx_space_group_comment
;
The symmetry employed for this shelxl refinement is uniquely defined
by the following loop, which should always be used as a source of
symmetry information in preference to the above space-group names.
They are only intended as comments.
;
_shelx_estimated_absorpt_t_max 0.729
_shelx_estimated_absorpt_t_min 0.144
_reflns_odcompleteness_completeness 100.00
_reflns_odcompleteness_iscentric 1
_reflns_odcompleteness_theta 30.44
_olex2_refinement_description
;
1. Fixed Uiso
 At 1.2 times of:
  All C(H) groups, All C(H,H) groups
 At 1.5 times of:
  All C(H,H,H) groups
2.a Secondary CH2 refined with riding coordinates:
 C31(H31A,H31B)
2.b Aromatic/amide H refined with riding coordinates:
 C3(H3), C4(H4), C6(H6), C7(H7), C10(H10), C11(H11), C13(H13), C14(H14),
 C18(H18), C19(H19), C21(H21), C22(H22), C25(H25), C26(H26), C28(H28), C29(H29)
2.c Idealised Me refined as rotating group:
 C8(H8A,H8B,H8C), C15(H15A,H15B,H15C), C23(H23A,H23B,H23C), C30(H30A,H30B,H30C)
;
_olex2_submission_special_instructions 'No special instructions were received'
_oxdiff_exptl_absorpt_empirical_details
;
Empirical correction (ABSPACK) includes:
- Absorption correction using spherical harmonics
- Frame scaling
- Detector area scaling
- B-factor correction
;
_oxdiff_exptl_absorpt_empirical_full_max 2.435
_oxdiff_exptl_absorpt_empirical_full_min 0.319

loop_
_space_group_symop_operation_xyz
'x, y, z'
'-x, -y, -z'

loop_
_atom_site_label
_atom_site_type_symbol
_atom_site_fract_x
_atom_site_fract_y
_atom_site_fract_z
_atom_site_U_iso_or_equiv
_atom_site_adp_type
_atom_site_occupancy
_atom_site_site_symmetry_order
_atom_site_calc_flag
_atom_site_refinement_flags_posn
_atom_site_refinement_flags_adp
_atom_site_refinement_flags_occupancy
_atom_site_disorder_assembly
_atom_site_disorder_group
Au1 Au 1.000000 0.500000 1.000000 0.01386(5) Uani 1 2 d S . P . .
Au3 Au 0.88061(2) 0.59748(2) 0.80658(2) 0.02437(5) Uani 1 1 d . . . . .
C1 C 0.8824(4) 0.3041(3) 0.9241(2) 0.0166(7) Uani 1 1 d . . . . .
C2 C 0.8915(4) 0.1519(3) 0.8099(3) 0.0207(8) Uani 1 1 d . . . . .
C3 C 0.9324(4) 0.1874(3) 0.7276(3) 0.0217(8) Uani 1 1 d . . . . .
H3 H 0.909940 0.250887 0.717604 0.026 Uiso 1 1 calc R U . . .
C4 C 1.0068(4) 0.1301(3) 0.6591(3) 0.0292(9) Uani 1 1 d . . . . .
H4 H 1.035533 0.155213 0.602863 0.035 Uiso 1 1 calc R U . . .
C5 C 1.0394(5) 0.0370(3) 0.6719(3) 0.0337(10) Uani 1 1 d . . . . .
C6 C 0.9937(5) 0.0013(3) 0.7535(3) 0.0374(11) Uani 1 1 d . . . . .
H6 H 1.012640 -0.063315 0.762190 0.045 Uiso 1 1 calc R U . . .
C7 C 0.9202(4) 0.0584(3) 0.8236(3) 0.0292(9) Uani 1 1 d . . . . .
H7 H 0.890469 0.033304 0.879662 0.035 Uiso 1 1 calc R U . . .
C8 C 1.1274(6) -0.0214(4) 0.5981(4) 0.0539(15) Uani 1 1 d . . . . .
H8A H 1.108853 -0.004640 0.534003 0.081 Uiso 1 1 calc R U . . .
H8B H 1.100691 -0.093160 0.595272 0.081 Uiso 1 1 calc R U . . .
H8C H 1.229397 -0.003908 0.617647 0.081 Uiso 1 1 calc R U . . .
C9 C 0.6755(4) 0.1830(3) 0.9064(3) 0.0195(7) Uani 1 1 d . . . . .
C10 C 0.5618(4) 0.1918(3) 0.8440(3) 0.0260(8) Uani 1 1 d . . . . .
H10 H 0.578498 0.215333 0.785033 0.031 Uiso 1 1 calc R U . . .
C11 C 0.4238(4) 0.1658(3) 0.8692(3) 0.0282(9) Uani 1 1 d . . . . .
H11 H 0.345447 0.171132 0.826596 0.034 Uiso 1 1 calc R U . . .
C12 C 0.3976(4) 0.1321(3) 0.9557(3) 0.0236(8) Uani 1 1 d . . . . .
C13 C 0.5139(4) 0.1248(3) 1.0167(3) 0.0224(8) Uani 1 1 d . . . . .
H13 H 0.497615 0.101845 1.076032 0.027 Uiso 1 1 calc R U . . .
C14 C 0.6527(4) 0.1502(3) 0.9931(3) 0.0213(8) Uani 1 1 d . . . . .
H14 H 0.731229 0.145193 1.035732 0.026 Uiso 1 1 calc R U . . .
C15 C 0.2467(4) 0.1075(3) 0.9842(3) 0.0328(10) Uani 1 1 d . . . . .
H15A H 0.185771 0.153542 0.962283 0.049 Uiso 1 1 calc R U . . .
H15B H 0.246087 0.114333 1.055017 0.049 Uiso 1 1 calc R U . . .
H15C H 0.210314 0.038740 0.953979 0.049 Uiso 1 1 calc R U . . .
Cl1 Cl 0.99780(11) 0.75506(8) 0.84694(8) 0.0322(2) Uani 1 1 d . . . . .
Cl2 Cl 0.75609(10) 0.44361(8) 0.75230(7) 0.0296(2) Uani 1 1 d . . . . .
N1 N 0.8204(3) 0.2144(2) 0.8825(2) 0.0187(6) Uani 1 1 d . . . . .
S1 S 1.05356(9) 0.35222(6) 0.90476(6) 0.01745(18) Uani 1 1 d . . . . .
S2 S 0.79690(9) 0.38582(6) 1.00208(6) 0.01710(17) Uani 1 1 d . . . . .
Au2 Au 0.500000 0.500000 1.000000 0.01287(5) Uani 1 2 d S . P . .
C16 C 0.5644(4) 0.4453(3) 1.1791(2) 0.0145(7) Uani 1 1 d . . . . .
C17 C 0.5524(4) 0.3150(3) 1.2742(2) 0.0164(7) Uani 1 1 d . . . . .
C18 C 0.4096(4) 0.2921(3) 1.2910(3) 0.0200(7) Uani 1 1 d . . . . .
H18 H 0.344681 0.340052 1.289162 0.024 Uiso 1 1 calc R U . . .
C19 C 0.3626(4) 0.1985(3) 1.3107(3) 0.0239(8) Uani 1 1 d . . . . .
H19 H 0.264569 0.182382 1.321905 0.029 Uiso 1 1 calc R U . . .
C20 C 0.4562(4) 0.1276(3) 1.3143(3) 0.0241(8) Uani 1 1 d . . . . .
C21 C 0.5977(4) 0.1518(3) 1.2931(3) 0.0278(9) Uani 1 1 d . . . . .
H21 H 0.661925 0.103032 1.292094 0.033 Uiso 1 1 calc R U . . .
C22 C 0.6472(4) 0.2449(3) 1.2736(3) 0.0226(8) Uani 1 1 d . . . . .
H22 H 0.744455 0.260460 1.260144 0.027 Uiso 1 1 calc R U . . .
C23 C 0.4077(5) 0.0289(3) 1.3435(3) 0.0369(10) Uani 1 1 d . . . . .
H23A H 0.304471 0.011751 1.328657 0.055 Uiso 1 1 calc R U . . .
H23B H 0.428716 0.033889 1.413294 0.055 Uiso 1 1 calc R U . . .
H23C H 0.458409 -0.023117 1.307452 0.055 Uiso 1 1 calc R U . . .
C24 C 0.7028(4) 0.4767(3) 1.3327(2) 0.0155(7) Uani 1 1 d . . . . .
C25 C 0.6646(4) 0.4895(3) 1.4283(3) 0.0200(7) Uani 1 1 d . . . . .
H25 H 0.575055 0.458793 1.444097 0.024 Uiso 1 1 calc R U . . .
C26 C 0.7574(4) 0.5472(3) 1.5006(3) 0.0222(8) Uani 1 1 d . . . . .
H26 H 0.731387 0.554876 1.566174 0.027 Uiso 1 1 calc R U . . .
C27 C 0.8884(4) 0.5944(3) 1.4791(3) 0.0192(7) Uani 1 1 d . . . . .
C28 C 0.9258(4) 0.5781(3) 1.3830(3) 0.0195(7) Uani 1 1 d . . . . .
H28 H 1.015778 0.608091 1.367215 0.023 Uiso 1 1 calc R U . . .
C29 C 0.8351(4) 0.5192(3) 1.3096(2) 0.0181(7) Uani 1 1 d . . . . .
H29 H 0.863167 0.508088 1.244474 0.022 Uiso 1 1 calc R U . . .
C30 C 0.9872(4) 0.6601(3) 1.5574(3) 0.0264(8) Uani 1 1 d . . . . .
H30A H 0.979212 0.633802 1.617918 0.040 Uiso 1 1 calc R U . . .
H30B H 0.960760 0.728163 1.567558 0.040 Uiso 1 1 calc R U . . .
H30C H 1.086024 0.661160 1.537639 0.040 Uiso 1 1 calc R U . . .
N2 N 0.6051(3) 0.4150(2) 1.2584(2) 0.0160(6) Uani 1 1 d . . . . .
S3 S 0.45410(9) 0.37037(6) 1.08781(6) 0.01558(17) Uani 1 1 d . . . . .
S4 S 0.61645(9) 0.56186(6) 1.15239(6) 0.01542(17) Uani 1 1 d . . . . .
C31 C 0.5210(5) 0.2811(3) 0.5641(3) 0.0386(11) Uani 1 1 d . . . . .
H31A H 0.502030 0.295202 0.498181 0.046 Uiso 1 1 calc R U . . .
H31B H 0.555172 0.345326 0.607473 0.046 Uiso 1 1 calc R U . . .
Cl3 Cl 0.65479(13) 0.20157(9) 0.56052(8) 0.0403(3) Uani 1 1 d . . . . .
Cl4 Cl 0.36041(13) 0.22789(10) 0.60599(10) 0.0484(3) Uani 1 1 d . . . . .

loop_
_atom_site_aniso_label
_atom_site_aniso_U_11
_atom_site_aniso_U_22
_atom_site_aniso_U_33
_atom_site_aniso_U_23
_atom_site_aniso_U_13
_atom_site_aniso_U_12
Au1 0.01178(9) 0.01378(9) 0.01506(9) 0.00162(7) 0.00145(7) -0.00117(7)
Au3 0.01992(8) 0.03650(9) 0.02037(8) 0.01046(6) 0.00342(6) 0.01008(6)
C1 0.0172(17) 0.0161(17) 0.0170(17) 0.0057(14) 0.0004(14) 0.0002(14)
C2 0.0160(17) 0.0157(17) 0.028(2) -0.0015(15) -0.0054(15) 0.0011(14)
C3 0.0233(19) 0.0176(18) 0.0221(19) -0.0015(14) -0.0024(15) 0.0029(15)
C4 0.028(2) 0.033(2) 0.023(2) -0.0065(17) -0.0054(16) 0.0083(17)
C5 0.035(2) 0.034(2) 0.028(2) -0.0098(18) -0.0155(18) 0.0156(19)
C6 0.042(3) 0.019(2) 0.046(3) -0.0064(18) -0.021(2) 0.0109(18)
C7 0.033(2) 0.0197(19) 0.032(2) 0.0033(16) -0.0113(18) -0.0004(16)
C8 0.063(3) 0.059(3) 0.037(3) -0.015(2) -0.014(2) 0.040(3)
C9 0.0160(17) 0.0140(17) 0.027(2) 0.0032(14) 0.0006(15) -0.0036(14)
C10 0.024(2) 0.029(2) 0.024(2) 0.0095(16) -0.0025(16) -0.0038(16)
C11 0.021(2) 0.031(2) 0.031(2) 0.0059(17) -0.0072(16) -0.0030(16)
C12 0.0215(19) 0.0154(18) 0.032(2) 0.0007(15) 0.0028(16) -0.0019(14)
C13 0.026(2) 0.0153(18) 0.025(2) 0.0054(15) 0.0060(16) -0.0016(15)
C14 0.0228(19) 0.0153(17) 0.025(2) 0.0041(15) -0.0026(15) 0.0000(14)
C15 0.024(2) 0.030(2) 0.044(3) 0.0092(19) 0.0063(18) -0.0030(17)
Cl1 0.0263(5) 0.0397(6) 0.0332(5) 0.0123(4) 0.0026(4) 0.0057(4)
Cl2 0.0262(5) 0.0373(5) 0.0264(5) 0.0067(4) 0.0059(4) 0.0064(4)
N1 0.0156(15) 0.0158(15) 0.0230(16) 0.0031(12) -0.0005(12) -0.0037(12)
S1 0.0142(4) 0.0149(4) 0.0216(4) 0.0002(3) 0.0032(3) -0.0010(3)
S2 0.0132(4) 0.0170(4) 0.0200(4) 0.0028(3) 0.0027(3) -0.0020(3)
Au2 0.01205(9) 0.01613(9) 0.01090(9) 0.00448(7) -0.00004(7) 0.00073(7)
C16 0.0141(16) 0.0174(17) 0.0130(16) 0.0032(13) 0.0045(13) 0.0042(13)
C17 0.0188(17) 0.0183(17) 0.0123(16) 0.0052(13) -0.0023(13) 0.0002(14)
C18 0.0197(18) 0.0232(19) 0.0184(18) 0.0067(15) 0.0018(14) 0.0037(15)
C19 0.0228(19) 0.024(2) 0.0232(19) 0.0054(15) -0.0007(15) -0.0035(16)
C20 0.030(2) 0.0204(19) 0.0203(19) 0.0052(15) -0.0090(16) -0.0029(16)
C21 0.030(2) 0.022(2) 0.033(2) 0.0061(16) -0.0100(17) 0.0076(16)
C22 0.0177(18) 0.026(2) 0.024(2) 0.0048(15) -0.0025(15) 0.0038(15)
C23 0.044(3) 0.023(2) 0.042(3) 0.0108(19) -0.014(2) -0.0070(19)
C24 0.0174(17) 0.0173(17) 0.0125(16) 0.0047(13) -0.0015(13) 0.0030(14)
C25 0.0184(18) 0.0233(19) 0.0187(18) 0.0062(15) 0.0042(14) -0.0004(14)
C26 0.028(2) 0.0243(19) 0.0145(18) 0.0040(14) 0.0029(15) 0.0030(16)
C27 0.0208(18) 0.0183(18) 0.0188(18) 0.0038(14) -0.0024(14) 0.0046(14)
C28 0.0165(17) 0.0221(18) 0.0222(19) 0.0093(15) 0.0008(14) 0.0035(14)
C29 0.0159(17) 0.0278(19) 0.0132(17) 0.0091(14) 0.0024(13) 0.0046(14)
C30 0.032(2) 0.023(2) 0.022(2) 0.0041(16) -0.0051(16) -0.0016(16)
N2 0.0149(14) 0.0180(15) 0.0145(14) 0.0029(11) -0.0012(11) 0.0012(12)
S3 0.0168(4) 0.0163(4) 0.0137(4) 0.0047(3) -0.0003(3) -0.0006(3)
S4 0.0165(4) 0.0167(4) 0.0129(4) 0.0043(3) -0.0012(3) -0.0005(3)
C31 0.046(3) 0.029(2) 0.041(3) 0.016(2) -0.013(2) -0.002(2)
Cl3 0.0408(6) 0.0431(6) 0.0372(6) 0.0103(5) 0.0004(5) 0.0028(5)
Cl4 0.0404(7) 0.0567(8) 0.0504(7) 0.0152(6) 0.0003(5) 0.0078(6)

loop_
_atom_type_symbol
_atom_type_description
_atom_type_scat_dispersion_real
_atom_type_scat_dispersion_imag
_atom_type_scat_source
C C 0.0033 0.0016 'International Tables Vol C Tables 4.2.6.8 and 6.1.1.4'
H H 0.0000 0.0000 'International Tables Vol C Tables 4.2.6.8 and 6.1.1.4'
Au Au -2.0133 8.8022 'International Tables Vol C Tables 4.2.6.8 and 6.1.1.4'
Cl Cl 0.1484 0.1585 'International Tables Vol C Tables 4.2.6.8 and 6.1.1.4'
N N 0.0061 0.0033 'International Tables Vol C Tables 4.2.6.8 and 6.1.1.4'
S S 0.1246 0.1234 'International Tables Vol C Tables 4.2.6.8 and 6.1.1.4'

loop_
_exptl_crystal_face_index_h
_exptl_crystal_face_index_k
_exptl_crystal_face_index_l
_exptl_crystal_face_perp_dist
1 -8 19 0.0175
0 8 -19 0.0235
-13 1 4 0.1588
13 -2 0 0.1924
0 17 5 0.0152
0 -17 -5 0.0228
2 12 12 0.0297
0 -17 12 0.0202
1 18 -9 0.0243
2 7 -19 0.0494

loop_
_geom_angle_atom_site_label_1
_geom_angle_atom_site_label_2
_geom_angle_atom_site_label_3
_geom_angle
_geom_angle_site_symmetry_1
_geom_angle_site_symmetry_3
_geom_angle_publ_flag
S1 Au1 S1 180.00(3) . 2_767 ?
S2 Au1 S1 75.58(3) 2_767 2_767 ?
S2 Au1 S1 75.58(3) . . ?
S2 Au1 S1 104.42(3) 2_767 . ?
S2 Au1 S1 104.42(3) . 2_767 ?
S2 Au1 S2 180.0 . 2_767 ?
Cl1 Au3 Cl2 174.45(4) . . ?
N1 C1 S1 124.4(3) . . ?
N1 C1 S2 122.7(3) . . ?
S2 C1 S1 112.90(19) . . ?
C3 C2 C7 120.4(4) . . ?
C3 C2 N1 119.1(3) . . ?
C7 C2 N1 120.4(4) . . ?
C2 C3 H3 120.1 . . ?
C2 C3 C4 119.8(4) . . ?
C4 C3 H3 120.1 . . ?
C3 C4 H4 119.5 . . ?
C5 C4 C3 121.0(4) . . ?
C5 C4 H4 119.5 . . ?
C4 C5 C8 119.6(4) . . ?
C6 C5 C4 118.4(4) . . ?
C6 C5 C8 122.0(4) . . ?
C5 C6 H6 119.3 . . ?
C5 C6 C7 121.4(4) . . ?
C7 C6 H6 119.3 . . ?
C2 C7 C6 119.0(4) . . ?
C2 C7 H7 120.5 . . ?
C6 C7 H7 120.5 . . ?
C5 C8 H8A 109.5 . . ?
C5 C8 H8B 109.5 . . ?
C5 C8 H8C 109.5 . . ?
H8A C8 H8B 109.5 . . ?
H8A C8 H8C 109.5 . . ?
H8B C8 H8C 109.5 . . ?
C10 C9 N1 119.1(3) . . ?
C14 C9 C10 121.2(3) . . ?
C14 C9 N1 119.6(3) . . ?
C9 C10 H10 120.6 . . ?
C11 C10 C9 118.9(4) . . ?
C11 C10 H10 120.6 . . ?
C10 C11 H11 119.4 . . ?
C10 C11 C12 121.3(4) . . ?
C12 C11 H11 119.4 . . ?
C11 C12 C15 120.9(4) . . ?
C13 C12 C11 118.3(3) . . ?
C13 C12 C15 120.7(4) . . ?
C12 C13 H13 119.3 . . ?
C14 C13 C12 121.5(4) . . ?
C14 C13 H13 119.3 . . ?
C9 C14 H14 120.6 . . ?
C13 C14 C9 118.9(3) . . ?
C13 C14 H14 120.6 . . ?
C12 C15 H15A 109.5 . . ?
C12 C15 H15B 109.5 . . ?
C12 C15 H15C 109.5 . . ?
H15A C15 H15B 109.5 . . ?
H15A C15 H15C 109.5 . . ?
H15B C15 H15C 109.5 . . ?
C1 N1 C2 120.7(3) . . ?
C1 N1 C9 118.4(3) . . ?
C2 N1 C9 120.8(3) . . ?
C1 S1 Au1 85.46(12) . . ?
C1 S2 Au1 85.80(12) . . ?
S3 Au2 S3 180.0 2_667 . ?
S4 Au2 S3 75.39(3) . . ?
S4 Au2 S3 104.61(3) 2_667 . ?
S4 Au2 S3 75.39(3) 2_667 2_667 ?
S4 Au2 S3 104.61(3) . 2_667 ?
S4 Au2 S4 180.0 2_667 . ?
N2 C16 S3 123.1(3) . . ?
N2 C16 S4 124.8(3) . . ?
S3 C16 S4 112.16(19) . . ?
C18 C17 N2 119.8(3) . . ?
C22 C17 C18 121.1(3) . . ?
C22 C17 N2 119.1(3) . . ?
C17 C18 H18 120.4 . . ?
C17 C18 C19 119.1(3) . . ?
C19 C18 H18 120.4 . . ?
C18 C19 H19 119.4 . . ?
C18 C19 C20 121.3(4) . . ?
C20 C19 H19 119.4 . . ?
C19 C20 C21 118.0(3) . . ?
C19 C20 C23 121.2(4) . . ?
C21 C20 C23 120.7(4) . . ?
C20 C21 H21 119.2 . . ?
C22 C21 C20 121.7(4) . . ?
C22 C21 H21 119.2 . . ?
C17 C22 H22 120.6 . . ?
C21 C22 C17 118.7(4) . . ?
C21 C22 H22 120.6 . . ?
C20 C23 H23A 109.5 . . ?
C20 C23 H23B 109.5 . . ?
C20 C23 H23C 109.5 . . ?
H23A C23 H23B 109.5 . . ?
H23A C23 H23C 109.5 . . ?
H23B C23 H23C 109.5 . . ?
C25 C24 C29 120.4(3) . . ?
C25 C24 N2 118.8(3) . . ?
C29 C24 N2 120.7(3) . . ?
C24 C25 H25 120.1 . . ?
C26 C25 C24 119.7(3) . . ?
C26 C25 H25 120.1 . . ?
C25 C26 H26 119.4 . . ?
C25 C26 C27 121.2(3) . . ?
C27 C26 H26 119.4 . . ?
C26 C27 C30 121.2(3) . . ?
C28 C27 C26 117.9(3) . . ?
C28 C27 C30 120.9(3) . . ?
C27 C28 H28 119.1 . . ?
C29 C28 C27 121.8(3) . . ?
C29 C28 H28 119.1 . . ?
C24 C29 C28 118.9(3) . . ?
C24 C29 H29 120.5 . . ?
C28 C29 H29 120.5 . . ?
C27 C30 H30A 109.5 . . ?
C27 C30 H30B 109.5 . . ?
C27 C30 H30C 109.5 . . ?
H30A C30 H30B 109.5 . . ?
H30A C30 H30C 109.5 . . ?
H30B C30 H30C 109.5 . . ?
C16 N2 C17 120.0(3) . . ?
C16 N2 C24 122.7(3) . . ?
C24 N2 C17 117.2(3) . . ?
C16 S3 Au2 85.97(12) . . ?
C16 S4 Au2 86.06(12) . . ?
H31A C31 H31B 107.9 . . ?
Cl3 C31 H31A 109.3 . . ?
Cl3 C31 H31B 109.3 . . ?
Cl3 C31 Cl4 111.8(2) . . ?
Cl4 C31 H31A 109.3 . . ?
Cl4 C31 H31B 109.3 . . ?

loop_
_geom_bond_atom_site_label_1
_geom_bond_atom_site_label_2
_geom_bond_distance
_geom_bond_site_symmetry_2
_geom_bond_publ_flag
Au1 S1 2.3386(8) . ?
Au1 S1 2.3386(8) 2_767 ?
Au1 S2 2.3326(8) . ?
Au1 S2 2.3327(8) 2_767 ?
Au3 Cl1 2.2753(11) . ?
Au3 Cl2 2.2808(11) . ?
C1 N1 1.323(5) . ?
C1 S1 1.721(3) . ?
C1 S2 1.714(4) . ?
C2 C3 1.379(5) . ?
C2 C7 1.383(5) . ?
C2 N1 1.446(5) . ?
C3 H3 0.9500 . ?
C3 C4 1.392(5) . ?
C4 H4 0.9500 . ?
C4 C5 1.385(6) . ?
C5 C6 1.384(7) . ?
C5 C8 1.523(6) . ?
C6 H6 0.9500 . ?
C6 C7 1.400(6) . ?
C7 H7 0.9500 . ?
C8 H8A 0.9800 . ?
C8 H8B 0.9800 . ?
C8 H8C 0.9800 . ?
C9 C10 1.387(5) . ?
C9 C14 1.383(5) . ?
C9 N1 1.452(4) . ?
C10 H10 0.9500 . ?
C10 C11 1.383(6) . ?
C11 H11 0.9500 . ?
C11 C12 1.391(6) . ?
C12 C13 1.390(6) . ?
C12 C15 1.507(5) . ?
C13 H13 0.9500 . ?
C13 C14 1.381(5) . ?
C14 H14 0.9500 . ?
C15 H15A 0.9800 . ?
C15 H15B 0.9800 . ?
C15 H15C 0.9800 . ?
Au2 S3 2.3412(8) . ?
Au2 S3 2.3411(8) 2_667 ?
Au2 S4 2.3374(8) . ?
Au2 S4 2.3374(8) 2_667 ?
C16 N2 1.312(4) . ?
C16 S3 1.723(3) . ?
C16 S4 1.724(3) . ?
C17 C18 1.384(5) . ?
C17 C22 1.384(5) . ?
C17 N2 1.459(4) . ?
C18 H18 0.9500 . ?
C18 C19 1.385(5) . ?
C19 H19 0.9500 . ?
C19 C20 1.390(6) . ?
C20 C21 1.392(6) . ?
C20 C23 1.507(5) . ?
C21 H21 0.9500 . ?
C21 C22 1.384(6) . ?
C22 H22 0.9500 . ?
C23 H23A 0.9800 . ?
C23 H23B 0.9800 . ?
C23 H23C 0.9800 . ?
C24 C25 1.386(5) . ?
C24 C29 1.388(5) . ?
C24 N2 1.445(4) . ?
C25 H25 0.9500 . ?
C25 C26 1.383(5) . ?
C26 H26 0.9500 . ?
C26 C27 1.395(5) . ?
C27 C28 1.390(5) . ?
C27 C30 1.506(5) . ?
C28 H28 0.9500 . ?
C28 C29 1.389(5) . ?
C29 H29 0.9500 . ?
C30 H30A 0.9800 . ?
C30 H30B 0.9800 . ?
C30 H30C 0.9800 . ?
C31 H31A 0.9900 . ?
C31 H31B 0.9900 . ?
C31 Cl3 1.755(5) . ?
C31 Cl4 1.768(5) . ?

loop_
_geom_torsion_atom_site_label_1
_geom_torsion_atom_site_label_2
_geom_torsion_atom_site_label_3
_geom_torsion_atom_site_label_4
_geom_torsion
_geom_torsion_site_symmetry_1
_geom_torsion_site_symmetry_2
_geom_torsion_site_symmetry_3
_geom_torsion_site_symmetry_4
_geom_torsion_publ_flag
C2 C3 C4 C5 0.6(6) . . . . ?
C3 C2 C7 C6 1.2(6) . . . . ?
C3 C2 N1 C1 -57.8(5) . . . . ?
C3 C2 N1 C9 118.0(4) . . . . ?
C3 C4 C5 C6 1.3(6) . . . . ?
C3 C4 C5 C8 -176.9(4) . . . . ?
C4 C5 C6 C7 -2.0(6) . . . . ?
C5 C6 C7 C2 0.8(6) . . . . ?
C7 C2 C3 C4 -1.9(5) . . . . ?
C7 C2 N1 C1 121.2(4) . . . . ?
C7 C2 N1 C9 -63.1(5) . . . . ?
C8 C5 C6 C7 176.2(4) . . . . ?
C9 C10 C11 C12 0.5(6) . . . . ?
C10 C9 C14 C13 0.8(5) . . . . ?
C10 C9 N1 C1 98.2(4) . . . . ?
C10 C9 N1 C2 -77.6(4) . . . . ?
C10 C11 C12 C13 -0.1(6) . . . . ?
C10 C11 C12 C15 177.7(4) . . . . ?
C11 C12 C13 C14 0.0(6) . . . . ?
C12 C13 C14 C9 -0.4(5) . . . . ?
C14 C9 C10 C11 -0.9(6) . . . . ?
C14 C9 N1 C1 -78.2(4) . . . . ?
C14 C9 N1 C2 106.0(4) . . . . ?
C15 C12 C13 C14 -177.8(4) . . . . ?
N1 C1 S1 Au1 174.1(3) . . . . ?
N1 C1 S2 Au1 -174.1(3) . . . . ?
N1 C2 C3 C4 177.1(3) . . . . ?
N1 C2 C7 C6 -177.8(3) . . . . ?
N1 C9 C10 C11 -177.3(3) . . . . ?
N1 C9 C14 C13 177.2(3) . . . . ?
S1 C1 N1 C2 -4.8(5) . . . . ?
S1 C1 N1 C9 179.4(3) . . . . ?
S1 C1 S2 Au1 4.62(17) . . . . ?
S2 C1 N1 C2 173.8(3) . . . . ?
S2 C1 N1 C9 -2.0(5) . . . . ?
S2 C1 S1 Au1 -4.62(17) . . . . ?
C17 C18 C19 C20 0.4(6) . . . . ?
C18 C17 C22 C21 -1.8(5) . . . . ?
C18 C17 N2 C16 -68.6(4) . . . . ?
C18 C17 N2 C24 111.8(4) . . . . ?
C18 C19 C20 C21 -2.9(6) . . . . ?
C18 C19 C20 C23 175.0(4) . . . . ?
C19 C20 C21 C22 3.1(6) . . . . ?
C20 C21 C22 C17 -0.8(6) . . . . ?
C22 C17 C18 C19 2.0(5) . . . . ?
C22 C17 N2 C16 112.6(4) . . . . ?
C22 C17 N2 C24 -67.0(4) . . . . ?
C23 C20 C21 C22 -174.8(4) . . . . ?
C24 C25 C26 C27 1.1(6) . . . . ?
C25 C24 C29 C28 -2.7(5) . . . . ?
C25 C24 N2 C16 128.6(4) . . . . ?
C25 C24 N2 C17 -51.8(4) . . . . ?
C25 C26 C27 C28 -2.8(5) . . . . ?
C25 C26 C27 C30 177.9(4) . . . . ?
C26 C27 C28 C29 1.8(5) . . . . ?
C27 C28 C29 C24 0.9(5) . . . . ?
C29 C24 C25 C26 1.8(5) . . . . ?
C29 C24 N2 C16 -53.9(5) . . . . ?
C29 C24 N2 C17 125.6(3) . . . . ?
C30 C27 C28 C29 -178.9(3) . . . . ?
N2 C16 S3 Au2 -172.9(3) . . . . ?
N2 C16 S4 Au2 172.9(3) . . . . ?
N2 C17 C18 C19 -176.8(3) . . . . ?
N2 C17 C22 C21 177.0(3) . . . . ?
N2 C24 C25 C26 179.2(3) . . . . ?
N2 C24 C29 C28 179.9(3) . . . . ?
S3 C16 N2 C17 -2.4(4) . . . . ?
S3 C16 N2 C24 177.1(3) . . . . ?
S3 C16 S4 Au2 -5.81(16) . . . . ?
S4 C16 N2 C17 179.0(2) . . . . ?
S4 C16 N2 C24 -1.4(5) . . . . ?
S4 C16 S3 Au2 5.80(16) . . . . ?

loop_
_exptl_oxdiff_crystal_face_indexfrac_h
_exptl_oxdiff_crystal_face_indexfrac_k
_exptl_oxdiff_crystal_face_indexfrac_l
_exptl_oxdiff_crystal_face_x
_exptl_oxdiff_crystal_face_y
_exptl_oxdiff_crystal_face_z
0.6768 -7.7232 19.1730 -0.2080 0.0085 0.9781
-0.3276 7.6711 -19.2112 0.2337 -0.0091 -0.9723
-13.1364 1.1065 3.5847 -0.9936 0.0244 -0.1107
13.2821 -2.4267 -0.3219 0.9604 -0.0230 0.2778
0.0796 17.4988 4.6620 0.0249 0.9996 0.0091
-0.0796 -17.4988 -4.6620 -0.0249 -0.9996 -0.0091
1.6208 12.0002 12.3642 0.0237 0.8900 0.4553
-0.0839 -17.0617 12.0258 -0.2190 -0.6283 0.7465
1.0170 18.0437 -9.3510 0.2597 0.7424 -0.6175
1.8981 7.3248 -19.1129 0.3931 -0.0067 -0.9195
